data_7223966
loop_
_publ_author_name
'Klepov, Vladislav V.'
'Vologzhanina, Anna V.'
'Alekseev, Evgeny V.'
'Pushkin, Denis V.'
'Serezhkina, Larisa B.'
'Sergeeva, Olga A.'
'Knyazev, Aleksandr V.'
'Serezhkin, Viktor N.'

_publ_section_title
;
 Structural diversity of uranyl acrylates
;
_journal_issue 10
_journal_name_full CrystEngComm
_journal_page_first 1723
_journal_paper_doi 10.1039/C5CE01957E
_journal_volume 18
_journal_year 2016
_chemical_formula_sum 'C6 H12 O9 U'
_chemical_formula_weight 466.19
_chemical_name_systematic
; 
 ? 
;
_space_group_IT_number 14
_symmetry_cell_setting monoclinic
_symmetry_space_group_name_Hall '-P 2ybc'
_symmetry_space_group_name_H-M 'P 1 21/c 1'
_atom_sites_solution_hydrogens geom
_atom_sites_solution_primary direct
_atom_sites_solution_secondary difmap
_audit_creation_method SHELXL-97
_audit_update_record
;
2015-10-02 deposited with the CCDC.
2016-01-22 downloaded from the CCDC.
;
_cell_angle_alpha 90.00
_cell_angle_beta 148.27(4)
_cell_angle_gamma 90.00
_cell_formula_units_Z 4
_cell_length_a 11.6745(18)
_cell_length_b 12.4709(4)
_cell_length_c 16.003(2)
_cell_measurement_reflns_used 1891
_cell_measurement_temperature 298(2)
_cell_measurement_theta_max 30.5569
_cell_measurement_theta_min 3.1223
_cell_volume 1225.3(14)
_computing_structure_refinement 'SHELXL-97 (Sheldrick, 1997)'
_computing_structure_solution 'SHELXS-97 (Sheldrick, 1990)'
_diffrn_ambient_temperature 298(2)
_diffrn_measured_fraction_theta_full 0.995
_diffrn_measured_fraction_theta_max 0.995
_diffrn_measurement_device_type 'SuperNova, Dual, Cu at zero, Eos'
_diffrn_measurement_method '\w scans'
_diffrn_radiation_monochromator graphite
_diffrn_radiation_source 'fine-focus sealed tube'
_diffrn_radiation_type MoK\a
_diffrn_radiation_wavelength 0.71073
_diffrn_reflns_av_R_equivalents 0.0323
_diffrn_reflns_av_sigmaI/netI 0.0493
_diffrn_reflns_limit_h_max 13
_diffrn_reflns_limit_h_min -15
_diffrn_reflns_limit_k_max 8
_diffrn_reflns_limit_k_min -16
_diffrn_reflns_limit_l_max 20
_diffrn_reflns_limit_l_min -12
_diffrn_reflns_number 5953
_diffrn_reflns_theta_full 27.49
_diffrn_reflns_theta_max 27.49
_diffrn_reflns_theta_min 3.13
_exptl_absorpt_coefficient_mu 13.275
_exptl_absorpt_correction_T_max 1.00000
_exptl_absorpt_correction_T_min 0.55017
_exptl_absorpt_correction_type multi-scan
_exptl_absorpt_process_details
;
CrysAlisPro, Agilent Technologies,
Version 1.171.36.20 (release 27-06-2012 CrysAlis171 .NET)
(compiled Jul 11 2012,15:38:31)
Empirical absorption correction using spherical harmonics,
 implemented in SCALE3 ABSPACK scaling algorithm.
;
_exptl_crystal_colour yellow
_exptl_crystal_density_diffrn 2.527
_exptl_crystal_density_method 'not measured'
_exptl_crystal_description plate
_exptl_crystal_F_000 848
_exptl_crystal_size_max 0.1909
_exptl_crystal_size_mid 0.0848
_exptl_crystal_size_min 0.0229
_refine_diff_density_max 0.957
_refine_diff_density_min -0.998
_refine_diff_density_rms 0.161
_refine_ls_extinction_method none
_refine_ls_goodness_of_fit_ref 1.055
_refine_ls_hydrogen_treatment mixed
_refine_ls_matrix_type full
_refine_ls_number_parameters 187
_refine_ls_number_reflns 2803
_refine_ls_number_restraints 6
_refine_ls_restrained_S_all 1.054
_refine_ls_R_factor_all 0.0510
_refine_ls_R_factor_gt 0.0353
_refine_ls_shift/su_max 0.000
_refine_ls_shift/su_mean 0.000
_refine_ls_structure_factor_coef Fsqd
_refine_ls_weighting_details 'calc w=1/[\s^2^(Fo^2^)+(0.0247P)^2^+0.0000P] where P=(Fo^2^+2Fc^2^)/3'
_refine_ls_weighting_scheme calc
_refine_ls_wR_factor_gt 0.0686
_refine_ls_wR_factor_ref 0.0773
_reflns_number_gt 2193
_reflns_number_total 2803
_reflns_threshold_expression >2sigma(I)
_cod_data_source_file c5ce01957e2.cif
_cod_data_source_block 3
_cod_depositor_comments 'Adding full bibliography for 7223964--7223968.cif.'
_cod_original_cell_volume 1225.4(3)
_cod_original_sg_symbol_H-M 'P 21/c'
_cod_database_code 7223966

loop_
_symmetry_equiv_pos_as_xyz
'x, y, z'
'-x, y+1/2, -z+1/2'
'-x, -y, -z'
'x, -y-1/2, z-1/2'

loop_
_atom_site_label
_atom_site_type_symbol
_atom_site_fract_x
_atom_site_fract_y
_atom_site_fract_z
_atom_site_U_iso_or_equiv
_atom_site_adp_type
_atom_site_occupancy
_atom_site_symmetry_multiplicity
_atom_site_calc_flag
_atom_site_refinement_flags
_atom_site_disorder_assembly
_atom_site_disorder_group
U1 U 0.07972(4) 0.25915(2) 0.39561(3) 0.03808(11) Uani 1 1 d . A .
O1 O 0.0975(8) 0.1448(4) 0.3436(6) 0.0499(13) Uani 1 1 d . . .
O2 O 0.0568(8) 0.3712(4) 0.4467(6) 0.0539(13) Uani 1 1 d . . .
O3 O 0.4789(8) 0.2555(4) 0.6733(6) 0.0546(15) Uani 1 1 d . . .
O4 O 0.2815(8) 0.1551(4) 0.6307(6) 0.0543(14) Uani 1 1 d . . .
O5 O -0.1468(9) 0.1558(4) 0.3524(7) 0.0517(13) Uani 1 1 d D . .
O6 O -0.3180(9) 0.2737(5) 0.1194(6) 0.0617(16) Uani 1 1 d . A .
O7 O -0.1075(9) 0.3659(5) 0.1685(6) 0.0620(15) Uani 1 1 d . A .
O8 O 0.3290(9) 0.3484(5) 0.4473(7) 0.0567(14) Uani 1 1 d D . .
O9 O 0.1377(10) 0.4455(5) 0.1867(7) 0.0578(14) Uani 1 1 d D . .
C1 C 0.4639(12) 0.1887(7) 0.7234(9) 0.0507(19) Uani 1 1 d . . .
C2 C 0.6723(16) 0.1545(8) 0.8933(11) 0.071(3) Uani 1 1 d . . .
H2A H 0.8013 0.1871 0.9568 0.085 Uiso 1 1 calc R . .
C3 C 0.6799(18) 0.0856(9) 0.9520(12) 0.088(3) Uani 1 1 d . . .
H3A H 0.5528 0.0519 0.8907 0.106 Uiso 1 1 calc R . .
H3B H 0.8129 0.0668 1.0581 0.106 Uiso 1 1 calc R . .
C4 C -0.2958(14) 0.3410(8) 0.0737(9) 0.059(2) Uani 1 1 d . . .
C5A C -0.514(4) 0.374(2) -0.089(2) 0.057(6) Uani 0.50 1 d P A 1
H5A H -0.6404 0.3411 -0.1491 0.068 Uiso 0.50 1 calc PR A 1
C6A C -0.514(5) 0.4550(18) -0.145(3) 0.081(8) Uani 0.50 1 d P A 1
H6A1 H -0.3831 0.4853 -0.0808 0.098 Uiso 0.50 1 calc PR A 1
H6A2 H -0.6451 0.4808 -0.2471 0.098 Uiso 0.50 1 calc PR A 1
C6B C -0.642(4) 0.408(2) -0.180(3) 0.098(8) Uani 0.50 1 d P A 2
H6B1 H -0.6890 0.3745 -0.1604 0.118 Uiso 0.50 1 calc PR A 2
H6B2 H -0.7411 0.4445 -0.2749 0.118 Uiso 0.50 1 calc PR A 2
C5B C -0.461(5) 0.404(3) -0.087(3) 0.070(8) Uani 0.50 1 d P A 2
H5B H -0.4130 0.4371 -0.1056 0.084 Uiso 0.50 1 calc PR A 2
H1 H 0.116(13) 0.418(6) 0.120(8) 0.08(3) Uiso 1 1 d D . .
H2 H 0.016(9) 0.444(8) 0.147(10) 0.12(4) Uiso 1 1 d D . .
H3 H -0.192(12) 0.083(2) 0.319(9) 0.07(3) Uiso 1 1 d D . .
H4 H -0.285(7) 0.186(7) 0.274(7) 0.08(3) Uiso 1 1 d D . .
H5 H 0.412(8) 0.293(3) 0.477(7) 0.019(15) Uiso 1 1 d D . .
H6 H 0.290(14) 0.369(7) 0.369(8) 0.10(3) Uiso 1 1 d D . .

loop_
_atom_site_aniso_label
_atom_site_aniso_U_11
_atom_site_aniso_U_22
_atom_site_aniso_U_33
_atom_site_aniso_U_23
_atom_site_aniso_U_13
_atom_site_aniso_U_12
U1 0.02787(15) 0.04639(18) 0.03252(15) -0.00021(12) 0.02447(14) -0.00037(12)
O1 0.043(3) 0.057(3) 0.046(3) 0.000(3) 0.037(3) 0.007(3)
O2 0.042(3) 0.060(3) 0.046(3) -0.007(3) 0.035(3) -0.005(3)
O3 0.030(3) 0.081(4) 0.036(3) 0.001(3) 0.025(3) -0.008(3)
O4 0.039(3) 0.069(4) 0.037(3) 0.005(3) 0.029(3) -0.008(3)
O5 0.035(3) 0.048(3) 0.060(3) -0.004(3) 0.038(3) -0.003(3)
O6 0.032(3) 0.091(4) 0.040(3) -0.010(3) 0.026(3) -0.006(3)
O7 0.048(4) 0.067(4) 0.044(3) 0.014(3) 0.035(3) 0.002(3)
O8 0.045(3) 0.072(4) 0.059(3) 0.018(3) 0.045(3) 0.012(3)
O9 0.065(4) 0.064(4) 0.063(4) 0.007(3) 0.057(4) 0.012(3)
C1 0.041(4) 0.066(5) 0.036(4) 0.002(4) 0.031(4) 0.005(4)
C2 0.074(7) 0.077(6) 0.063(6) 0.012(5) 0.058(6) 0.006(5)
C3 0.076(7) 0.092(8) 0.062(6) 0.002(6) 0.054(6) 0.007(6)
C4 0.045(5) 0.070(6) 0.039(4) 0.005(4) 0.032(4) 0.011(5)
C5A 0.022(10) 0.087(16) 0.029(9) 0.030(10) 0.017(10) 0.011(11)
C6A 0.09(2) 0.060(14) 0.077(17) 0.019(12) 0.068(17) 0.002(13)
C6B 0.09(2) 0.10(2) 0.084(19) 0.029(17) 0.073(19) 0.019(19)
C5B 0.056(17) 0.09(2) 0.081(19) 0.005(16) 0.060(17) -0.002(14)

loop_
_atom_type_symbol
_atom_type_description
_atom_type_scat_dispersion_real
_atom_type_scat_dispersion_imag
_atom_type_scat_source
O O 0.0106 0.0060 'International Tables Vol C Tables 4.2.6.8 and 6.1.1.4'
U U -9.6767 9.6646 'International Tables Vol C Tables 4.2.6.8 and 6.1.1.4'
C C 0.0033 0.0016 'International Tables Vol C Tables 4.2.6.8 and 6.1.1.4'
H H 0.0000 0.0000 'International Tables Vol C Tables 4.2.6.8 and 6.1.1.4'

loop_
_geom_angle_atom_site_label_1
_geom_angle_atom_site_label_2
_geom_angle_atom_site_label_3
_geom_angle
O1 U1 O2 178.2(2)
O1 U1 O5 88.5(2)
O2 U1 O5 89.7(2)
O1 U1 O6 90.7(2)
O2 U1 O6 88.6(2)
O5 U1 O6 66.6(2)
O1 U1 O3 92.0(2)
O2 U1 O3 88.8(2)
O5 U1 O3 115.10(18)
O6 U1 O3 176.85(18)
O1 U1 O7 93.0(2)
O2 U1 O7 87.8(2)
O5 U1 O7 118.03(19)
O6 U1 O7 51.42(19)
O3 U1 O7 126.71(18)
O1 U1 O8 86.8(2)
O2 U1 O8 95.0(2)
O5 U1 O8 174.56(18)
O6 U1 O8 116.14(19)
O3 U1 O8 62.37(18)
O7 U1 O8 65.02(19)
O1 U1 O4 87.3(2)
O2 U1 O4 91.9(2)
O5 U1 O4 64.14(18)
O6 U1 O4 130.76(19)
O3 U1 O4 51.09(17)
O7 U1 O4 177.80(17)
O8 U1 O4 112.84(18)
O1 U1 C4 93.1(2)
O2 U1 C4 87.0(2)
O5 U1 C4 92.6(2)
O6 U1 C4 26.1(2)
O3 U1 C4 151.9(2)
O7 U1 C4 25.4(2)
O8 U1 C4 90.4(2)
O4 U1 C4 156.8(2)
O1 U1 C1 89.2(2)
O2 U1 C1 90.7(2)
O5 U1 C1 89.4(2)
O6 U1 C1 156.0(2)
O3 U1 C1 25.84(19)
O7 U1 C1 152.6(2)
O8 U1 C1 87.8(2)
O4 U1 C1 25.25(18)
C4 U1 C1 177.0(3)
C1 O3 U1 94.9(4)
C1 O4 U1 95.0(4)
C4 O6 U1 94.8(5)
C4 O7 U1 95.4(5)
O4 C1 O3 119.0(7)
O4 C1 C2 124.1(8)
O3 C1 C2 116.8(7)
O4 C1 U1 59.8(4)
O3 C1 U1 59.3(4)
C2 C1 U1 175.8(6)
C3 C2 C1 122.8(10)
O7 C4 O6 118.2(7)
O7 C4 C5A 133.6(12)
O6 C4 C5A 108.2(12)
O7 C4 C5B 107.8(13)
O6 C4 C5B 133.9(13)
C5A C4 C5B 25.8(9)
O7 C4 U1 59.2(4)
O6 C4 U1 59.1(4)
C5A C4 U1 166.7(11)
C5B C4 U1 166.8(13)
C6A C5A C4 114(2)
C6B C5B C4 119(4)

loop_
_geom_bond_atom_site_label_1
_geom_bond_atom_site_label_2
_geom_bond_distance
U1 O1 1.750(5)
U1 O2 1.751(5)
U1 O5 2.455(5)
U1 O6 2.494(6)
U1 O3 2.498(6)
U1 O7 2.499(5)
U1 O8 2.510(5)
U1 O4 2.512(5)
U1 C4 2.896(9)
U1 C1 2.896(8)
O3 C1 1.267(9)
O4 C1 1.240(9)
O6 C4 1.276(10)
O7 C4 1.247(9)
C1 C2 1.497(11)
C2 C3 1.218(11)
C4 C5A 1.47(2)
C4 C5B 1.58(3)
C5A C6A 1.34(3)
C6B C5B 1.15(3)
